data_7051841
loop_
_publ_author_name
'Delval, Franck'
'Spyratou, Alexandra'
'Verdan, Simon'
'Bernardinelli, Gerald'
'Williams, Alan F.'

_publ_section_title
;
 The clash of the synthons: crystal structures of
 benzimidazole--alcohol--carboxylic acids
;
_journal_issue 8
_journal_name_full 'New Journal of Chemistry'
_journal_page_first 1394
_journal_paper_doi 10.1039/b717018a
_journal_volume 32
_journal_year 2008
_chemical_formula_moiety 'C16 H16 N4 O2 , C2 H6 O , H2 O , 2(Cl)'
_chemical_formula_sum 'C18 H24 Cl2 N4 O4'
_chemical_formula_weight 431.4
_space_group_IT_number 2
_symmetry_cell_setting triclinic
_symmetry_space_group_name_Hall '-P 1'
_symmetry_space_group_name_H-M 'P -1'
_audit_conform_dict_name cif_core.dic
_audit_conform_dict_version 2.0.1
_audit_creation_date 2007-05-11
_audit_creation_method from_xtal_archive_file_using_CIFIO
_audit_update_record 2007-09-10
_cell_angle_alpha 84.534(9)
_cell_angle_beta 84.929(9)
_cell_angle_gamma 71.783(8)
_cell_formula_units_Z 2
_cell_length_a 8.0790(5)
_cell_length_b 8.2010(6)
_cell_length_c 16.3774(13)
_cell_measurement_reflns_used 8000
_cell_measurement_temperature 150
_cell_measurement_theta_max 28.5
_cell_measurement_theta_min 3.6
_cell_volume 1024.05(14)
_computing_cell_refinement 'CELL (Stoe & Cie, 1999)'
_computing_data_collection 'EXPOSE (Stoe & Cie, 1999)'
_computing_data_reduction 'XRED (Stoe & Cie, 1999)'
_computing_molecular_graphics xtal_gx3
_computing_publication_material xtal_CIFIO
_computing_structure_refinement xtal_CRYLSQ
_computing_structure_solution SIR97
_diffrn_detector_area_resol_mean 6
_diffrn_measured_fraction_theta_full 1.0
_diffrn_measured_fraction_theta_max 1.0
_diffrn_measurement_device_type 'Stoe Ipds'
_diffrn_measurement_method \f
_diffrn_radiation_type MoK\a
_diffrn_radiation_wavelength .71073
_diffrn_reflns_av_R_equivalents .033
_diffrn_reflns_limit_h_max 10
_diffrn_reflns_limit_h_min -10
_diffrn_reflns_limit_k_max 11
_diffrn_reflns_limit_k_min -11
_diffrn_reflns_limit_l_max 22
_diffrn_reflns_limit_l_min -22
_diffrn_reflns_number 12392
_diffrn_reflns_theta_full 28.5
_diffrn_reflns_theta_max 28.5
_diffrn_standards_decay_% 0
_exptl_absorpt_coefficient_mu .35
_exptl_absorpt_correction_T_max .9689
_exptl_absorpt_correction_T_min .9219
_exptl_absorpt_correction_type numerical
_exptl_absorpt_process_details 'XRED; Stoe & Cie, 1999'
_exptl_crystal_colour colorless
_exptl_crystal_density_diffrn 1.399
_exptl_crystal_density_meas ?
_exptl_crystal_description prism
_exptl_crystal_F_000 452
_exptl_crystal_size_max .26
_exptl_crystal_size_mid .24
_exptl_crystal_size_min .11
_refine_diff_density_max .563
_refine_diff_density_min -.61
_refine_ls_abs_structure_details none
_refine_ls_extinction_coef .00000
_refine_ls_extinction_method none
_refine_ls_goodness_of_fit_ref 1.45(2)
_refine_ls_hydrogen_treatment mixed
_refine_ls_number_parameters 280
_refine_ls_number_reflns 3392
_refine_ls_R_factor_gt .036
_refine_ls_shift/su_max .003
_refine_ls_structure_factor_coef F
_refine_ls_weighting_details \w=1/[\s^2^(Fo)+0.0002(Fo^2^)]
_refine_ls_weighting_scheme calc
_refine_ls_wR_factor_ref .036
_reflns_number_gt 3326
_reflns_number_total 5049
_reflns_threshold_expression 'refl observed if Fo > 3.99 \s(Fo)'
_cod_data_source_file b717018a.txt
_cod_data_source_block verdan-2
_cod_depositor_comments
;
The following automatic conversions were performed:

'_exptl_crystal_density_meas' value 'not_measured' was changed to '?'
- the value is perceived as not measured.

Automatic conversion script
Id: cif_fix_values 3008 2015-01-20 13:52:24Z robertas 
;
_cod_database_code 7051841

loop_
_symmetry_equiv_pos_as_xyz
+x,+y,+z
-x,-y,-z

loop_
_atom_site_label
_atom_site_fract_x
_atom_site_fract_y
_atom_site_fract_z
_atom_site_U_iso_or_equiv
_atom_site_occupancy
_atom_site_adp_type
O1 .52754(19) .52089(15) .24730(8) .0208(10) 1.00000 Uani
O2 .20494(19) .46426(16) .29177(9) .0255(10) 1.00000 Uani
N1 .3534(3) .60985(18) .10952(9) .0186(11) 1.00000 Uani
N2 .3538(3) .35133(19) .08868(9) .0193(11) 1.00000 Uani
N3 .5813(3) .12883(18) .37322(9) .0181(11) 1.00000 Uani
N4 .3890(3) .34488(18) .43042(9) .0181(11) 1.00000 Uani
C1 .2722(3) .6241(3) .03666(11) .0189(12) 1.00000 Uani
C2 .1971(3) .7658(3) -.01736(12) .0275(14) 1.00000 Uani
C3 .1254(3) .7316(3) -.08513(12) .0311(16) 1.00000 Uani
C4 .1303(3) .5641(3) -.09985(12) .0280(15) 1.00000 Uani
C5 .2051(3) .4236(3) -.04673(12) .0246(14) 1.00000 Uani
C6 .2739(3) .4585(3) .02271(11) .0186(12) 1.00000 Uani
C7 .4002(3) .4461(2) .13910(10) .0162(12) 1.00000 Uani
C8 .4853(3) .3834(2) .21868(11) .0171(12) 1.00000 Uani
C9 .3557(3) .3234(3) .28099(11) .0184(12) 1.00000 Uani
C10 .4415(3) .2649(3) .36108(11) .0173(12) 1.00000 Uani
C11 .6243(3) .1191(3) .45441(11) .0187(12) 1.00000 Uani
C12 .7576(3) .0027(3) .49853(12) .0225(13) 1.00000 Uani
C13 .7591(3) .0305(3) .58066(12) .0258(14) 1.00000 Uani
C14 .6331(3) .1681(3) .61777(11) .0262(14) 1.00000 Uani
C15 .5004(3) .2836(3) .57411(11) .0225(13) 1.00000 Uani
C16 .5006(3) .2560(2) .49134(11) .0182(12) 1.00000 Uani
Cl1 .11977(7) .65228(6) .67657(3) .0263(4) 1.00000 Uani
Cl2 .60945(9) .03090(6) .86463(4) .0383(5) 1.00000 Uani
O1a .3041(3) .0550(3) .76020(12) .0515(15) 1.00000 Uani
C1a .1366(4) .1619(3) .78439(14) .0363(17) 1.00000 Uani
C2a .0070(4) .1325(3) .73171(16) .0437(19) 1.00000 Uani
O1w .8907(3) .3901(2) .51088(10) .0383(12) 1.00000 Uani
H01 .368(4) .696(4) .1318(17) .05000 1.00000 Uiso
H02 .369(4) .240(4) .0977(16) .05000 1.00000 Uiso
H03 .635(4) .054(4) .3378(18) .05000 1.00000 Uiso
H04 .305(4) .436(4) .4346(17) .05000 1.00000 Uiso
H001 .623(5) .484(4) .2640(18) .05000 1.00000 Uiso
H002 .115(5) .436(4) .2994(17) .05000 1.00000 Uiso
H2 .19523 .88247 -.00780 .05000 1.00000 Uiso
H3 .06930 .82734 -.12399 .05000 1.00000 Uiso
H4 .07960 .54615 -.14907 .05000 1.00000 Uiso
H5 .20937 .30664 -.05723 .05000 1.00000 Uiso
H8 .59162 .28574 .21170 .05000 1.00000 Uiso
H9 .32425 .22863 .26119 .05000 1.00000 Uiso
H12 .84538 -.09342 .47280 .05000 1.00000 Uiso
H13 .85051 -.04767 .61380 .05000 1.00000 Uiso
H14 .63923 .18257 .67605 .05000 1.00000 Uiso
H15 .41175 .37889 .59986 .05000 1.00000 Uiso
H11a .10792 .13340 .84226 .05000 1.00000 Uiso
H12a .13368 .28277 .77686 .05000 1.00000 Uiso
H21a .03595 .16096 .67387 .05000 1.00000 Uiso
H22a .01020 .01159 .73927 .05000 1.00000 Uiso
H23a -.10921 .20675 .74854 .05000 1.00000 Uiso
H01a .374(3) .068(3) .7869(14) .05000 1.00000 Uiso
H11w .873(4) .361(3) .4632(14) .05000 1.00000 Uiso
H12w .870(4) .323(3) .5466(11) .05000 1.00000 Uiso

loop_
_atom_site_aniso_label
_atom_site_aniso_U_11
_atom_site_aniso_U_22
_atom_site_aniso_U_33
_atom_site_aniso_U_12
_atom_site_aniso_U_13
_atom_site_aniso_U_23
O1 .0199(9) .0216(6) .0243(7) -.0098(6) -.0047(6) -.0028(5)
O2 .0141(9) .0254(7) .0347(8) -.0038(6) .0003(6) -.0003(6)
N1 .0205(10) .0159(7) .0202(8) -.0065(6) -.0024(6) -.0019(6)
N2 .0226(10) .0156(7) .0207(8) -.0067(6) -.0028(7) -.0024(6)
N3 .0181(10) .0171(7) .0193(8) -.0058(6) .0004(6) -.0022(6)
N4 .0194(10) .0167(7) .0184(8) -.0061(6) -.0000(7) -.0019(6)
C1 .0158(11) .0219(8) .0188(9) -.0063(7) .0000(7) -.0002(7)
C2 .0291(13) .0233(9) .0287(10) -.0077(8) -.0043(9) .0068(8)
C3 .0263(13) .0382(11) .0253(11) -.0075(9) -.0043(9) .0088(9)
C4 .0212(12) .0456(11) .0179(9) -.0114(9) -.0017(8) -.0012(8)
C5 .0242(12) .0320(10) .0205(10) -.0118(8) .0004(8) -.0062(8)
C6 .0156(11) .0210(8) .0182(8) -.0052(7) .0019(7) -.0006(7)
C7 .0140(11) .0173(8) .0178(8) -.0060(7) .0022(7) -.0028(6)
C8 .0157(11) .0163(7) .0195(9) -.0053(7) -.0002(7) -.0019(6)
C9 .0175(11) .0192(8) .0195(9) -.0072(7) -.0016(7) -.0017(7)
C10 .0172(11) .0177(8) .0195(9) -.0093(7) .0013(7) -.0019(7)
C11 .0207(11) .0195(8) .0189(9) -.0109(7) .0004(7) -.0010(7)
C12 .0219(12) .0204(8) .0256(10) -.0077(8) -.0015(8) .0002(7)
C13 .0265(13) .0265(9) .0266(10) -.0121(8) -.0062(9) .0057(8)
C14 .0330(13) .0301(10) .0194(9) -.0156(9) -.0040(8) .0007(8)
C15 .0268(12) .0222(8) .0206(9) -.0105(8) .0006(8) -.0032(7)
C16 .0186(11) .0166(8) .0215(9) -.0089(7) -.0002(7) -.0002(7)
Cl1 .0198(3) .0301(3) .0296(3) -.00912(19) -.00470(19) .00186(18)
Cl2 .0546(4) .0175(3) .0486(4) -.0155(3) -.0218(3) .0019(2)
O1a .0298(11) .0718(12) .0511(11) -.0012(9) -.0061(8) -.0414(9)
C1a .0382(15) .0296(10) .0400(13) -.0068(10) .0013(10) -.0141(9)
C2a .0373(16) .0377(12) .0526(15) -.0020(10) -.0087(12) -.0135(11)
O1w .0370(11) .0360(8) .0330(9) .0042(7) -.0035(7) -.0107(7)

loop_
_atom_type_symbol
_atom_type_scat_source
_atom_type_scat_dispersion_real
_atom_type_scat_dispersion_imag
C Int._Tables_Vol_IV_Tables_2.2B_and_2.3.1 .002 .002
H Int._Tables_Vol_IV_Tables_2.2B_and_2.3.1 0 0
N Int._Tables_Vol_IV_Tables_2.2B_and_2.3.1 .004 .003
O Int._Tables_Vol_IV_Tables_2.2B_and_2.3.1 .008 .006
Cl Int._Tables_Vol_IV_Tables_2.2B_and_2.3.1 .132 .159

loop_
_geom_angle_atom_site_label_1
_geom_angle_atom_site_label_2
_geom_angle_atom_site_label_3
_geom_angle_site_symmetry_1
_geom_angle_site_symmetry_2
_geom_angle_site_symmetry_3
_geom_angle
C8 O1 H001 . . . 108(3)
C9 O2 H002 . . . 112.7(18)
C1 N1 C7 . . . 109.04(16)
C1 N1 H01 . . . 124.3(17)
C7 N1 H01 . . . 126.6(17)
C6 N2 C7 . . . 108.74(15)
C6 N2 H02 . . . 126.8(19)
C7 N2 H02 . . . 124.4(19)
C10 N3 C11 . . . 108.67(14)
C10 N3 H03 . . . 126.5(19)
C11 N3 H03 . . . 124.7(18)
C10 N4 C16 . . . 108.50(13)
C10 N4 H04 . . . 124(2)
C16 N4 H04 . . . 127(2)
N1 C1 C2 . . . 132.00(18)
N1 C1 C6 . . . 106.44(14)
C2 C1 C6 . . . 121.55(18)
C1 C2 C3 . . . 116.16(19)
C2 C3 C4 . . . 122.12(18)
C3 C4 C5 . . . 121.9(2)
C4 C5 C6 . . . 116.05(19)
N2 C6 C1 . . . 106.28(16)
N2 C6 C5 . . . 131.51(17)
C1 C6 C5 . . . 122.21(15)
N1 C7 N2 . . . 109.49(15)
N1 C7 C8 . . . 124.01(17)
N2 C7 C8 . . . 126.46(15)
O1 C8 C7 . . . 107.61(13)
O1 C8 C9 . . . 110.91(14)
C7 C8 C9 . . . 108.96(16)
O2 C9 C8 . . . 108.00(13)
O2 C9 C10 . . . 110.16(14)
C8 C9 C10 . . . 108.24(16)
N3 C10 N4 . . . 110.01(15)
N3 C10 C9 . . . 125.50(15)
N4 C10 C9 . . . 124.49(14)
N3 C11 C12 . . . 132.01(15)
N3 C11 C16 . . . 106.51(14)
C12 C11 C16 . . . 121.47(16)
C11 C12 C13 . . . 116.42(16)
C12 C13 C14 . . . 121.86(17)
C13 C14 C15 . . . 121.81(18)
C14 C15 C16 . . . 116.05(15)
N4 C16 C11 . . . 106.31(15)
N4 C16 C15 . . . 131.31(15)
C11 C16 C15 . . . 122.37(15)
C1a O1a H01a . . . 110.3(14)
O1a C1a C2a . . . 108.28(19)
H11w O1w H12w . . . 109(3)

loop_
_geom_bond_atom_site_label_1
_geom_bond_atom_site_label_2
_geom_bond_site_symmetry_1
_geom_bond_site_symmetry_2
_geom_bond_distance
O1 C8 . . 1.406(3)
O1 H001 . . .80(4)
O2 C9 . . 1.404(2)
O2 H002 . . .82(4)
N1 C1 . . 1.390(3)
N1 C7 . . 1.331(2)
N1 H01 . . .87(4)
N2 C6 . . 1.394(3)
N2 C7 . . 1.337(3)
N2 H02 . . .88(3)
N3 C10 . . 1.330(2)
N3 C11 . . 1.393(3)
N3 H03 . . .87(3)
N4 C10 . . 1.335(3)
N4 C16 . . 1.396(3)
N4 H04 . . .84(3)
C1 C2 . . 1.400(3)
C1 C6 . . 1.394(3)
C2 C3 . . 1.386(4)
C3 C4 . . 1.405(4)
C4 C5 . . 1.384(3)
C5 C6 . . 1.399(3)
C7 C8 . . 1.498(3)
C8 C9 . . 1.555(3)
C9 C10 . . 1.505(3)
C11 C12 . . 1.399(3)
C11 C16 . . 1.395(3)
C12 C13 . . 1.387(3)
C13 C14 . . 1.408(3)
C14 C15 . . 1.389(3)
C15 C16 . . 1.395(3)
O1a C1a . . 1.410(3)
O1a H01a . . .78(3)
C1a C2a . . 1.502(5)
O1w H11w . . .87(3)
O1w H12w . . .81(4)

loop_
_geom_hbond_atom_site_label_D
_geom_hbond_atom_site_label_H
_geom_hbond_atom_site_label_A
_geom_hbond_site_symmetry_D
_geom_hbond_site_symmetry_H
_geom_hbond_site_symmetry_A
_geom_hbond_distance_DH
_geom_hbond_distance_HA
_geom_hbond_distance_DA
_geom_hbond_angle_DHA
O1 H001 Cl1 . . 2_666 0.80(3) 2.28(3) 3.074(1) 171(3)
O2 H002 Cl1 . . 2_566 0.82(4) 2.23(4) 3.049(2) 177(2)
N1 H01 Cl2 . . 2_666 0.87(3) 2.31(3) 3.124(2) 156(2)
N2 H02 Cl2 . . 2_656 0.88(3) 2.20(3) 3.082(2) 173(2)
N3 H03 O1a . . 2_656 0.87(3) 1.87(3) 2.702(2) 161(3)
N4 H04 O1w . . 2_666 0.84(3) 1.98(3) 2.775(2) 158(3)
O1a H01a Cl2 . . . 0.78(2) 2.31(2) 3.070(2) 166(2)
O1w H11w Cl1 . . 2_666 0.87(2) 2.30(2) 3.134(2) 160(3)

loop_
_geom_torsion_atom_site_label_1
_geom_torsion_atom_site_label_2
_geom_torsion_atom_site_label_3
_geom_torsion_atom_site_label_4
_geom_torsion_site_symmetry_1
_geom_torsion_site_symmetry_2
_geom_torsion_site_symmetry_3
_geom_torsion_site_symmetry_4
_geom_torsion
H001 O1 C8 C7 . . . . -137(3)
H001 O1 C8 C9 . . . . 104(3)
H002 O2 C9 C8 . . . . 146(3)
H002 O2 C9 C10 . . . . -96(3)
C7 N1 C1 C2 . . . . 178.7(3)
C7 N1 C1 C6 . . . . -.7(2)
H01 N1 C1 C2 . . . . 0(3)
H01 N1 C1 C6 . . . . -180(3)
C1 N1 C7 N2 . . . . .2(3)
C1 N1 C7 C8 . . . . -177.59(17)
H01 N1 C7 N2 . . . . 179(3)
H01 N1 C7 C8 . . . . 1(3)
C7 N2 C6 C1 . . . . -.8(2)
C7 N2 C6 C5 . . . . 178.9(2)
H02 N2 C6 C1 . . . . 177(3)
H02 N2 C6 C5 . . . . -3(3)
C6 N2 C7 N1 . . . . .4(3)
C6 N2 C7 C8 . . . . 178.11(17)
H02 N2 C7 N1 . . . . -178(3)
H02 N2 C7 C8 . . . . 0(3)
C11 N3 C10 N4 . . . . -.5(3)
C11 N3 C10 C9 . . . . 178.48(19)
H03 N3 C10 N4 . . . . 177(3)
H03 N3 C10 C9 . . . . -4(3)
C10 N3 C11 C12 . . . . 180.0(3)
C10 N3 C11 C16 . . . . .9(3)
H03 N3 C11 C12 . . . . 3(3)
H03 N3 C11 C16 . . . . -176(3)
C16 N4 C10 N3 . . . . -.1(3)
C16 N4 C10 C9 . . . . -179.10(19)
H04 N4 C10 N3 . . . . 178(3)
H04 N4 C10 C9 . . . . -1(3)
C10 N4 C16 C11 . . . . .7(3)
C10 N4 C16 C15 . . . . -178.3(3)
H04 N4 C16 C11 . . . . -177(3)
H04 N4 C16 C15 . . . . 4(3)
N1 C1 C2 C3 . . . . -179.5(2)
C6 C1 C2 C3 . . . . -.2(3)
N1 C1 C6 N2 . . . . .9(2)
N1 C1 C6 C5 . . . . -178.82(17)
C2 C1 C6 N2 . . . . -178.56(18)
C2 C1 C6 C5 . . . . 1.7(3)
C1 C2 C3 C4 . . . . -1.1(4)
C2 C3 C4 C5 . . . . 1.0(4)
C3 C4 C5 C6 . . . . .5(3)
C4 C5 C6 N2 . . . . 178.5(2)
C4 C5 C6 C1 . . . . -1.8(3)
N1 C7 C8 O1 . . . . -8.6(3)
N1 C7 C8 C9 . . . . 111.70(19)
N2 C7 C8 O1 . . . . 174.02(17)
N2 C7 C8 C9 . . . . -65.7(3)
O1 C8 C9 O2 . . . . 58.87(19)
O1 C8 C9 C10 . . . . -60.38(16)
C7 C8 C9 O2 . . . . -59.40(19)
C7 C8 C9 C10 . . . . -178.65(13)
O2 C9 C10 N3 . . . . 176.06(19)
O2 C9 C10 N4 . . . . -5.1(3)
C8 C9 C10 N3 . . . . -66.1(3)
C8 C9 C10 N4 . . . . 112.8(2)
N3 C11 C12 C13 . . . . -178.6(3)
C16 C11 C12 C13 . . . . .4(4)
N3 C11 C16 N4 . . . . -.9(3)
N3 C11 C16 C15 . . . . 178.2(2)
C12 C11 C16 N4 . . . . 179.9(2)
C12 C11 C16 C15 . . . . -1.0(4)
C11 C12 C13 C14 . . . . .1(4)
C12 C13 C14 C15 . . . . -.0(4)
C13 C14 C15 C16 . . . . -.6(4)
C14 C15 C16 N4 . . . . 179.9(3)
C14 C15 C16 C11 . . . . 1.1(4)
H01a O1a C1a C2a . . . . -179.7(18)
